data_4336798
loop_
_publ_author_name
'Bin Zhang'
'Ting Xiao'
'Chunmei Liu'
'Qian Li'
'Yanyan Zhu'
'Mingsheng Tang'
'Chenxia Du'
'Maoping Song'

_publ_section_title
;
 Systematic Study of the Luminescent Europium-Based Nonanuclear Clusters
 with Modified 2-Hydroxybenzophenone Ligands
;
_journal_name_full 'Inorganic Chemistry'
_journal_page_first 13332
_journal_page_last 13340
_journal_paper_doi 10.1021/ic401191e
_journal_volume 52
_journal_year 2013
_chemical_absolute_configuration ad
_chemical_formula_moiety 'C112 H80 Eu4.5 F8 O21'
_chemical_formula_sum 'C112 H80 Eu4.5 F8 O21'
_chemical_formula_weight 2597.58
_chemical_name_systematic
;
 ? 
;
_space_group_crystal_system tetragonal
_space_group_IT_number 92
_space_group_name_Hall 'P 4abw 2nw'
_space_group_name_H-M_alt 'P 41 21 2'
_symmetry_space_group_name_Hall 'P 4abw 2nw'
_symmetry_space_group_name_H-M 'P 41 21 2'
_atom_sites_solution_hydrogens geom
_atom_sites_solution_primary direct
_atom_sites_solution_secondary difmap
_audit_creation_date 2013-04-27
_audit_creation_method
;
  Olex2 1.1
  (compiled 2011.11.01 svn.r2039, GUI svn.r3906)
;
_cell_angle_alpha 90.00
_cell_angle_beta 90.00
_cell_angle_gamma 90.00
_cell_formula_units_Z 8
_cell_length_a 26.3718(3)
_cell_length_b 26.3718(3)
_cell_length_c 36.6258(6)
_cell_measurement_temperature 291(2)
_cell_measurement_theta_max 26.00
_cell_measurement_theta_min 2.90
_cell_volume 25472.2(6)
_computing_molecular_graphics
;
O. V. Dolomanov, L. J. Bourhis, R. J. Gildea, J. A. K. Howard and H. Puschmann,
OLEX2: a complete structure solution, refinement and analysis program.
J. Appl. Cryst. (2009). 42, 339-341.
;
_computing_publication_material
;
O. V. Dolomanov, L. J. Bourhis, R. J. Gildea, J. A. K. Howard and H. Puschmann,
OLEX2: a complete structure solution, refinement and analysis program.
J. Appl. Cryst. (2009). 42, 339-341.
;
_computing_structure_refinement
;
XL, G.M. Sheldrick, Acta Cryst.
(2008). A64, 112-122
;
_computing_structure_solution 'SHELXS-97 (Sheldrick, 1990)'
_diffrn_ambient_temperature 291.15
_diffrn_measured_fraction_theta_full 0.996
_diffrn_measured_fraction_theta_max 0.996
_diffrn_measurement_device_type 'Xcalibur, Eos, Gemini'
_diffrn_measurement_method '\w scans'
_diffrn_radiation_monochromator graphite
_diffrn_radiation_type MoK\a
_diffrn_radiation_wavelength 0.71073
_diffrn_reflns_av_R_equivalents 0.0487
_diffrn_reflns_av_unetI/netI 0.0686
_diffrn_reflns_limit_h_max 29
_diffrn_reflns_limit_h_min -20
_diffrn_reflns_limit_k_max 32
_diffrn_reflns_limit_k_min -32
_diffrn_reflns_limit_l_max 26
_diffrn_reflns_limit_l_min -45
_diffrn_reflns_number 57771
_diffrn_reflns_theta_full 26.37
_diffrn_reflns_theta_max 26.37
_diffrn_reflns_theta_min 2.89
_diffrn_source 'fine-focus sealed tube'
_exptl_absorpt_coefficient_mu 2.253
_exptl_absorpt_correction_T_max 0.8061
_exptl_absorpt_correction_T_min 0.6614
_exptl_absorpt_correction_type multi-scan
_exptl_absorpt_process_details
;
CrysAlisPro, Agilent Technologies,
Version 1.171.35.15 (release 03-08-2011 CrysAlis171 .NET)
(compiled Aug  3 2011,13:03:54)
empirical absorption correction using spherical harmonics,
 implemented in SCALE3 ABSPACK scaling algorithm.
;
_exptl_crystal_colour yellow
_exptl_crystal_density_diffrn 1.355
_exptl_crystal_description prismatic
_exptl_crystal_F_000 10204
_exptl_crystal_size_max 0.20
_exptl_crystal_size_mid 0.20
_exptl_crystal_size_min 0.10
_refine_diff_density_max 0.637
_refine_diff_density_min -0.735
_refine_diff_density_rms 0.083
_refine_ls_abs_structure_details 'Flack H D (1983), Acta Cryst. A39, 876-881'
_refine_ls_abs_structure_Flack -0.095(9)
_refine_ls_extinction_method none
_refine_ls_goodness_of_fit_ref 1.034
_refine_ls_hydrogen_treatment noref
_refine_ls_matrix_type full
_refine_ls_number_parameters 1320
_refine_ls_number_reflns 25812
_refine_ls_number_restraints 131
_refine_ls_restrained_S_all 1.039
_refine_ls_R_factor_all 0.0608
_refine_ls_R_factor_gt 0.0414
_refine_ls_shift/su_max 0.012
_refine_ls_shift/su_mean 0.000
_refine_ls_structure_factor_coef Fsqd
_refine_ls_weighting_details 'calc w=1/[\s^2^(Fo^2^)+(0.0317P)^2^+0.0000P] where P=(Fo^2^+2Fc^2^)/3'
_refine_ls_weighting_scheme calc
_refine_ls_wR_factor_gt 0.0805
_refine_ls_wR_factor_ref 0.0875
_reflns_number_gt 20378
_reflns_number_total 25812
_reflns_threshold_expression >2sigma(I)
_cod_data_source_file ic401191e_si_005.cif
_cod_data_source_block p41212
_cod_original_cell_volume 25472.3(6)
_cod_original_formula_sum 'C112 H80 Eu4.50 F8 O21'
_cod_database_code 4336798

loop_
_space_group_symop_id
_space_group_symop_operation_xyz
1 'x, y, z'
2 '-y+1/2, x+1/2, z+1/4'
3 '-x, -y, z+1/2'
4 'y+1/2, -x+1/2, z+3/4'
5 'x+1/2, -y+1/2, -z+3/4'
6 '-x+1/2, y+1/2, -z+1/4'
7 'y, x, -z'
8 '-y, -x, -z+1/2'

loop_
_atom_site_label
_atom_site_type_symbol
_atom_site_fract_x
_atom_site_fract_y
_atom_site_fract_z
_atom_site_U_iso_or_equiv
_atom_site_adp_type
_atom_site_occupancy
_atom_site_symmetry_multiplicity
_atom_site_calc_flag
_atom_site_refinement_flags
Eu1 Eu 0.569721(11) 0.680314(11) 0.040717(8) 0.03843(7) Uani 1 1 d .
Eu2 Eu 0.665093(11) 0.585227(11) 0.056533(8) 0.03878(7) Uani 1 1 d .
Eu3 Eu 0.475491(11) 0.490254(12) 0.068917(9) 0.04639(8) Uani 1 1 d .
Eu4 Eu 0.550710(12) 0.414700(11) 0.007046(9) 0.04653(8) Uani 1 1 d .
Eu5 Eu 0.554003(10) 0.554003(10) 0.0000 0.03690(9) Uani 1 2 d S
F1 F 0.3741(2) 0.6652(2) 0.15818(15) 0.122(2) Uani 1 1 d .
F2 F 0.81083(19) 0.7506(2) 0.08339(18) 0.139(2) Uani 1 1 d .
F3 F 0.87141(17) 0.68499(19) -0.03580(15) 0.1027(16) Uani 1 1 d .
F4 F 0.6636(2) 0.36056(17) 0.14493(15) 0.126(2) Uani 1 1 d .
F5 F 0.5441(3) 0.64325(19) 0.21034(13) 0.129(2) Uani 1 1 d .
F6 F 0.2302(2) 0.4359(3) 0.0146(2) 0.189(3) Uani 1 1 d .
F7 F 0.3415(2) 0.3320(3) 0.1060(3) 0.210(4) Uani 1 1 d .
F8 F 0.79285(19) 0.3791(2) 0.06559(16) 0.119(2) Uani 1 1 d .
O1 O 0.49179(16) 0.66235(16) 0.06379(13) 0.0608(12) Uani 1 1 d .
O2 O 0.51931(17) 0.75352(16) 0.03689(13) 0.0670(13) Uani 1 1 d .
O3 O 0.65391(15) 0.67357(14) 0.06438(11) 0.0492(11) Uani 1 1 d .
O4 O 0.57497(18) 0.7191(2) 0.09833(13) 0.0773(15) Uani 1 1 d .
O5 O 0.72765(14) 0.60201(15) 0.01021(11) 0.0473(10) Uani 1 1 d .
O6 O 0.74369(17) 0.5487(2) 0.07259(14) 0.0784(16) Uani 1 1 d .
O7 O 0.63758(16) 0.51504(17) 0.08669(12) 0.0591(12) Uani 1 1 d .
O8 O 0.6750(2) 0.59872(17) 0.11963(13) 0.0706(14) Uani 1 1 d .
O9 O 0.51913(17) 0.54235(16) 0.10700(12) 0.0577(12) Uani 1 1 d .
O10 O 0.49867(19) 0.44346(18) 0.12033(13) 0.0729(14) Uani 1 1 d .
O11 O 0.39347(16) 0.49394(17) 0.04102(13) 0.0656(13) Uani 1 1 d .
O12 O 0.41306(19) 0.5070(2) 0.11327(15) 0.0892(17) Uani 1 1 d .
O13 O 0.48435(17) 0.40232(15) 0.05020(12) 0.0611(12) Uani 1 1 d .
O14 O 0.5635(2) 0.3395(2) 0.04157(16) 0.0909(18) Uani 1 1 d .
O15 O 0.63571(15) 0.42442(16) 0.01567(13) 0.0595(13) Uani 1 1 d .
O16 O 0.59296(19) 0.35563(18) -0.03110(14) 0.0741(15) Uani 1 1 d .
O17 O 0.57819(14) 0.59576(13) 0.05629(10) 0.0439(10) Uani 1 1 d .
O18 O 0.53162(14) 0.64300(13) -0.00903(10) 0.0406(9) Uani 1 1 d .
O19 O 0.63130(14) 0.63130(14) 0.0000 0.0448(14) Uani 1 2 d S
O20 O 0.55549(15) 0.48552(14) 0.04409(11) 0.0496(10) Uani 1 1 d .
O21 O 0.47627(15) 0.47627(15) 0.0000 0.0545(16) Uani 1 2 d S
O22 O 0.47676(14) 0.56471(15) 0.03566(11) 0.0508(11) Uani 1 1 d .
C1 C 0.4595(3) 0.6886(2) 0.08266(18) 0.0559(18) Uani 1 1 d .
C2 C 0.4309(3) 0.6638(3) 0.1104(2) 0.069(2) Uani 1 1 d .
H2 H 0.4340 0.6289 0.1134 0.083 Uiso 1 1 calc R
C3 C 0.4005(3) 0.6894(3) 0.1317(2) 0.085(3) Uani 1 1 d .
C4 C 0.3933(3) 0.7406(4) 0.1297(3) 0.096(3) Uani 1 1 d .
H4 H 0.3715 0.7573 0.1457 0.115 Uiso 1 1 calc R
C5 C 0.4193(3) 0.7665(3) 0.1033(2) 0.078(2) Uani 1 1 d .
H5 H 0.4151 0.8014 0.1010 0.094 Uiso 1 1 calc R
C6 C 0.4531(3) 0.7403(3) 0.07898(19) 0.0612(19) Uani 1 1 d .
C7 C 0.4807(2) 0.7700(2) 0.05170(18) 0.0542(17) Uani 1 1 d .
C8 C 0.4659(3) 0.8226(3) 0.0417(2) 0.0631(19) Uani 1 1 d .
C9 C 0.4165(3) 0.8341(3) 0.0323(2) 0.091(3) Uani 1 1 d .
H9 H 0.3913 0.8096 0.0346 0.109 Uiso 1 1 calc R
C10 C 0.4042(4) 0.8825(4) 0.0194(3) 0.118(4) Uani 1 1 d .
H10 H 0.3719 0.8895 0.0104 0.142 Uiso 1 1 calc R
C11 C 0.4418(5) 0.9206(4) 0.0202(3) 0.114(3) Uani 1 1 d DU
C12 C 0.4913(4) 0.9079(3) 0.0289(3) 0.094(3) Uani 1 1 d .
H12 H 0.5170 0.9320 0.0279 0.113 Uiso 1 1 calc R
C13 C 0.5014(3) 0.8596(3) 0.0388(2) 0.073(2) Uani 1 1 d .
H13 H 0.5349 0.8512 0.0440 0.087 Uiso 1 1 calc R
C14 C 0.4297(5) 0.9753(3) 0.0078(4) 0.169(5) Uani 1 1 d DU
H14A H 0.3939 0.9785 0.0036 0.253 Uiso 1 1 calc R
H14B H 0.4477 0.9825 -0.0144 0.253 Uiso 1 1 calc R
H14C H 0.4400 0.9987 0.0264 0.253 Uiso 1 1 calc R
C15 C 0.6814(2) 0.7068(2) 0.08336(18) 0.0544(17) Uani 1 1 d .
C16 C 0.7339(3) 0.7102(3) 0.0749(2) 0.069(2) Uani 1 1 d .
H16 H 0.7484 0.6895 0.0572 0.083 Uiso 1 1 calc R
C17 C 0.7627(3) 0.7451(4) 0.0935(3) 0.099(3) Uani 1 1 d .
C18 C 0.7441(4) 0.7764(3) 0.1192(3) 0.100(3) Uani 1 1 d .
H18 H 0.7650 0.7999 0.1306 0.120 Uiso 1 1 calc R
C19 C 0.6930(3) 0.7731(3) 0.1282(2) 0.082(3) Uani 1 1 d .
H19 H 0.6795 0.7951 0.1455 0.098 Uiso 1 1 calc R
C20 C 0.6615(3) 0.7367(3) 0.11121(19) 0.0581(18) Uani 1 1 d .
C21 C 0.6078(3) 0.7335(3) 0.1211(2) 0.0622(19) Uani 1 1 d .
C22 C 0.5893(3) 0.7467(3) 0.15882(19) 0.0629(19) Uani 1 1 d .
C23 C 0.5406(3) 0.7634(3) 0.1636(2) 0.081(2) Uani 1 1 d .
H23 H 0.5195 0.7679 0.1435 0.097 Uiso 1 1 calc R
C24 C 0.5231(4) 0.7736(4) 0.1980(3) 0.103(3) Uani 1 1 d U
H24 H 0.4906 0.7866 0.2008 0.123 Uiso 1 1 calc R
C25 C 0.5519(4) 0.7652(4) 0.2282(2) 0.092(3) Uani 1 1 d D
C26 C 0.5974(4) 0.7485(4) 0.2242(2) 0.101(3) Uani 1 1 d .
H26 H 0.6172 0.7425 0.2447 0.121 Uiso 1 1 calc R
C27 C 0.6178(4) 0.7392(3) 0.1895(2) 0.088(3) Uani 1 1 d .
H27 H 0.6510 0.7278 0.1873 0.105 Uiso 1 1 calc R
C28 C 0.5313(4) 0.7731(4) 0.2668(2) 0.147(5) Uani 1 1 d DU
H28A H 0.5014 0.7938 0.2658 0.220 Uiso 1 1 calc R
H28B H 0.5566 0.7896 0.2815 0.220 Uiso 1 1 calc R
H28C H 0.5230 0.7408 0.2774 0.220 Uiso 1 1 calc R
C29 C 0.7779(2) 0.6094(2) 0.01142(18) 0.0493(16) Uani 1 1 d .
C30 C 0.8001(3) 0.6438(3) -0.0129(2) 0.063(2) Uani 1 1 d .
H30 H 0.7804 0.6614 -0.0298 0.076 Uiso 1 1 calc R
C31 C 0.8509(3) 0.6509(3) -0.0114(2) 0.068(2) Uani 1 1 d .
C32 C 0.8825(3) 0.6308(3) 0.0129(3) 0.081(2) Uani 1 1 d .
H32 H 0.9164 0.6403 0.0143 0.097 Uiso 1 1 calc R
C33 C 0.8618(3) 0.5948(3) 0.0359(2) 0.074(2) Uani 1 1 d .
H33 H 0.8835 0.5771 0.0513 0.089 Uiso 1 1 calc R
C34 C 0.8102(2) 0.5834(2) 0.03717(18) 0.0538(17) Uani 1 1 d .
C35 C 0.7896(3) 0.5472(3) 0.06380(18) 0.0607(19) Uani 1 1 d .
C36 C 0.8212(3) 0.5093(3) 0.0816(2) 0.071(2) Uani 1 1 d .
C37 C 0.8081(3) 0.4950(3) 0.1170(2) 0.085(3) Uani 1 1 d .
H37 H 0.7819 0.5111 0.1295 0.102 Uiso 1 1 calc R
C38 C 0.8362(3) 0.4552(4) 0.1334(3) 0.105(3) Uani 1 1 d U
H38 H 0.8278 0.4450 0.1570 0.126 Uiso 1 1 calc R
C39 C 0.8753(3) 0.4311(3) 0.1159(3) 0.086(3) Uani 1 1 d DU
C40 C 0.8864(3) 0.4468(3) 0.0821(2) 0.089(3) Uani 1 1 d .
H40 H 0.9132 0.4310 0.0702 0.106 Uiso 1 1 calc R
C41 C 0.8612(3) 0.4846(3) 0.0637(2) 0.082(2) Uani 1 1 d .
H41 H 0.8704 0.4935 0.0401 0.098 Uiso 1 1 calc R
C42 C 0.9039(4) 0.3902(4) 0.1356(3) 0.138(4) Uani 1 1 d D
H42A H 0.9152 0.4027 0.1588 0.206 Uiso 1 1 calc R
H42B H 0.9327 0.3802 0.1213 0.206 Uiso 1 1 calc R
H42C H 0.8821 0.3615 0.1393 0.206 Uiso 1 1 calc R
C43 C 0.6531(2) 0.4920(2) 0.11594(19) 0.0537(17) Uani 1 1 d .
C44 C 0.6472(3) 0.4392(3) 0.1168(2) 0.068(2) Uani 1 1 d .
H44 H 0.6295 0.4228 0.0983 0.082 Uiso 1 1 calc R
C45 C 0.6673(3) 0.4125(3) 0.1446(2) 0.083(2) Uani 1 1 d .
C46 C 0.6918(4) 0.4340(3) 0.1735(2) 0.098(3) Uani 1 1 d .
H46 H 0.7063 0.4143 0.1918 0.117 Uiso 1 1 calc R
C47 C 0.6940(3) 0.4865(3) 0.1745(2) 0.085(3) Uani 1 1 d .
H47 H 0.7088 0.5026 0.1944 0.102 Uiso 1 1 calc R
C48 C 0.6743(3) 0.5156(3) 0.14572(18) 0.0572(18) Uani 1 1 d .
C49 C 0.6785(3) 0.5699(3) 0.14810(18) 0.0606(18) Uani 1 1 d .
C50 C 0.6895(3) 0.5985(3) 0.1833(2) 0.075(2) Uani 1 1 d .
C51 C 0.6668(4) 0.5830(4) 0.2155(2) 0.100(3) Uani 1 1 d .
H51 H 0.6451 0.5552 0.2158 0.120 Uiso 1 1 calc R
C52 C 0.6771(4) 0.6098(4) 0.2473(3) 0.121(4) Uani 1 1 d U
H52 H 0.6608 0.6007 0.2688 0.145 Uiso 1 1 calc R
C53 C 0.7114(5) 0.6499(5) 0.2474(3) 0.136(4) Uani 1 1 d DU
C54 C 0.7346(4) 0.6645(4) 0.2140(3) 0.115(4) Uani 1 1 d U
H54 H 0.7590 0.6899 0.2136 0.138 Uiso 1 1 calc R
C55 C 0.7203(4) 0.6406(3) 0.1824(2) 0.089(3) Uani 1 1 d .
H55 H 0.7316 0.6530 0.1601 0.107 Uiso 1 1 calc R
C56 C 0.7176(6) 0.6793(5) 0.2835(3) 0.208(7) Uani 1 1 d DU
H56A H 0.6988 0.6626 0.3024 0.312 Uiso 1 1 calc R
H56B H 0.7050 0.7132 0.2805 0.312 Uiso 1 1 calc R
H56C H 0.7528 0.6805 0.2900 0.312 Uiso 1 1 calc R
C57 C 0.5244(2) 0.5451(3) 0.14255(18) 0.0566(17) Uani 1 1 d .
C58 C 0.5334(3) 0.5929(3) 0.15885(19) 0.068(2) Uani 1 1 d .
H58 H 0.5370 0.6216 0.1443 0.082 Uiso 1 1 calc R
C59 C 0.5365(4) 0.5967(3) 0.1946(2) 0.093(3) Uani 1 1 d .
C60 C 0.5335(4) 0.5561(3) 0.2191(2) 0.097(3) Uani 1 1 d .
H60 H 0.5360 0.5609 0.2442 0.117 Uiso 1 1 calc R
C61 C 0.5267(3) 0.5092(3) 0.20427(19) 0.080(2) Uani 1 1 d .
H61 H 0.5252 0.4812 0.2196 0.096 Uiso 1 1 calc R
C62 C 0.5219(3) 0.5020(3) 0.16597(18) 0.0643(19) Uani 1 1 d .
C63 C 0.5135(3) 0.4508(3) 0.1520(2) 0.0639(19) Uani 1 1 d .
C64 C 0.5213(3) 0.4043(3) 0.17441(19) 0.072(2) Uani 1 1 d .
C65 C 0.5646(3) 0.3990(3) 0.1973(2) 0.092(3) Uani 1 1 d .
H65 H 0.5867 0.4260 0.2011 0.111 Uiso 1 1 calc R
C66 C 0.5726(4) 0.3530(4) 0.2136(3) 0.112(3) Uani 1 1 d U
H66 H 0.6012 0.3486 0.2281 0.134 Uiso 1 1 calc R
C67 C 0.5389(5) 0.3123(4) 0.2091(3) 0.110(3) Uani 1 1 d DU
C68 C 0.4966(4) 0.3197(3) 0.1873(3) 0.100(3) Uani 1 1 d U
H68 H 0.4738 0.2931 0.1848 0.119 Uiso 1 1 calc R
C69 C 0.4868(4) 0.3642(3) 0.1693(2) 0.090(3) Uani 1 1 d .
H69 H 0.4585 0.3677 0.1544 0.108 Uiso 1 1 calc R
C70 C 0.5506(6) 0.2575(4) 0.2255(3) 0.164(5) Uani 1 1 d DU
H70A H 0.5825 0.2582 0.2381 0.246 Uiso 1 1 calc R
H70B H 0.5521 0.2332 0.2060 0.246 Uiso 1 1 calc R
H70C H 0.5242 0.2481 0.2423 0.246 Uiso 1 1 calc R
C71 C 0.3472(2) 0.4831(3) 0.0536(2) 0.065(2) Uani 1 1 d .
C72 C 0.3121(3) 0.4647(3) 0.0278(3) 0.094(3) Uani 1 1 d .
H72 H 0.3216 0.4600 0.0035 0.112 Uiso 1 1 calc R
C73 C 0.2644(4) 0.4539(5) 0.0389(4) 0.128(4) Uani 1 1 d .
C74 C 0.2485(4) 0.4571(5) 0.0743(3) 0.125(4) Uani 1 1 d .
H74 H 0.2162 0.4464 0.0808 0.150 Uiso 1 1 calc R
C75 C 0.2827(3) 0.4772(4) 0.1013(3) 0.101(3) Uani 1 1 d .
H75 H 0.2722 0.4818 0.1253 0.121 Uiso 1 1 calc R
C76 C 0.3317(3) 0.4896(3) 0.0907(2) 0.073(2) Uani 1 1 d .
C77 C 0.3664(3) 0.5106(3) 0.1176(2) 0.073(2) Uani 1 1 d .
C78 C 0.3488(3) 0.5332(3) 0.1521(2) 0.076(2) Uani 1 1 d .
C79 C 0.3042(3) 0.5617(4) 0.1534(3) 0.096(3) Uani 1 1 d .
H79 H 0.2848 0.5672 0.1326 0.115 Uiso 1 1 calc R
C80 C 0.2895(4) 0.5821(4) 0.1875(3) 0.121(4) Uani 1 1 d .
H80 H 0.2593 0.6002 0.1891 0.145 Uiso 1 1 calc R
C81 C 0.3190(4) 0.5759(4) 0.2193(3) 0.116(3) Uani 1 1 d DU
C82 C 0.3639(4) 0.5477(5) 0.2163(3) 0.121(4) Uani 1 1 d U
H82 H 0.3844 0.5426 0.2367 0.145 Uiso 1 1 calc R
C83 C 0.3775(4) 0.5275(4) 0.1829(3) 0.102(3) Uani 1 1 d .
H83 H 0.4075 0.5092 0.1812 0.122 Uiso 1 1 calc R
C84 C 0.3015(5) 0.5980(5) 0.2557(3) 0.167(5) Uani 1 1 d D
H84A H 0.3134 0.6323 0.2578 0.250 Uiso 1 1 calc R
H84B H 0.3151 0.5780 0.2753 0.250 Uiso 1 1 calc R
H84C H 0.2652 0.5975 0.2568 0.250 Uiso 1 1 calc R
C85 C 0.4636(3) 0.3627(3) 0.0669(2) 0.069(2) Uani 1 1 d .
C86 C 0.4141(3) 0.3655(3) 0.0774(3) 0.105(3) Uani 1 1 d .
H86 H 0.3959 0.3951 0.0729 0.127 Uiso 1 1 calc R
C87 C 0.3909(3) 0.3265(4) 0.0941(4) 0.140(5) Uani 1 1 d .
C88 C 0.4162(4) 0.2824(4) 0.1004(4) 0.140(5) Uani 1 1 d .
H88 H 0.4001 0.2556 0.1122 0.169 Uiso 1 1 calc R
C89 C 0.4619(4) 0.2779(3) 0.0902(3) 0.107(4) Uani 1 1 d .
H89 H 0.4787 0.2475 0.0944 0.129 Uiso 1 1 calc R
C90 C 0.4880(3) 0.3173(3) 0.0727(2) 0.071(2) Uani 1 1 d .
C91 C 0.5396(4) 0.3102(3) 0.0620(2) 0.083(3) Uani 1 1 d .
C92 C 0.5704(4) 0.2659(3) 0.0763(2) 0.086(3) Uani 1 1 d .
C93 C 0.5715(4) 0.2504(4) 0.1132(3) 0.118(4) Uani 1 1 d .
H93 H 0.5537 0.2693 0.1304 0.141 Uiso 1 1 calc R
C94 C 0.5974(5) 0.2092(4) 0.1245(3) 0.131(4) Uani 1 1 d .
H94 H 0.5965 0.1999 0.1490 0.158 Uiso 1 1 calc R
C95 C 0.6259(5) 0.1799(5) 0.0996(3) 0.134(4) Uani 1 1 d D
C96 C 0.6286(5) 0.1976(5) 0.0654(4) 0.159(5) Uani 1 1 d U
H96 H 0.6493 0.1809 0.0488 0.191 Uiso 1 1 calc R
C97 C 0.6011(5) 0.2414(4) 0.0535(3) 0.142(5) Uani 1 1 d .
H97 H 0.6047 0.2528 0.0296 0.171 Uiso 1 1 calc R
C98 C 0.6534(5) 0.1358(4) 0.1134(4) 0.176(6) Uani 1 1 d DU
H98A H 0.6865 0.1460 0.1214 0.263 Uiso 1 1 calc R
H98B H 0.6565 0.1110 0.0944 0.263 Uiso 1 1 calc R
H98C H 0.6351 0.1214 0.1336 0.263 Uiso 1 1 calc R
C99 C 0.6736(3) 0.3931(3) 0.0155(2) 0.0623(19) Uani 1 1 d .
C100 C 0.7157(2) 0.4049(3) 0.0385(2) 0.068(2) Uani 1 1 d .
H100 H 0.7179 0.4358 0.0506 0.082 Uiso 1 1 calc R
C101 C 0.7533(3) 0.3681(4) 0.0418(3) 0.092(3) Uani 1 1 d U
C102 C 0.7539(3) 0.3220(3) 0.0234(3) 0.088(3) Uani 1 1 d U
H102 H 0.7799 0.2987 0.0270 0.106 Uiso 1 1 calc R
C103 C 0.7155(3) 0.3123(3) 0.0002(3) 0.082(3) Uani 1 1 d .
H103 H 0.7158 0.2821 -0.0129 0.098 Uiso 1 1 calc R
C104 C 0.6755(3) 0.3459(3) -0.0048(2) 0.067(2) Uani 1 1 d .
C105 C 0.6353(3) 0.3337(3) -0.0307(2) 0.077(2) Uani 1 1 d .
C106 C 0.6418(3) 0.2918(3) -0.0567(2) 0.082(3) Uani 1 1 d .
C107 C 0.6051(4) 0.2575(3) -0.0594(3) 0.104(3) Uani 1 1 d U
H107 H 0.5760 0.2588 -0.0450 0.125 Uiso 1 1 calc R
C108 C 0.6133(5) 0.2178(5) -0.0864(4) 0.151(5) Uani 1 1 d U
H108 H 0.5882 0.1935 -0.0898 0.181 Uiso 1 1 calc R
C109 C 0.6549(6) 0.2150(5) -0.1061(4) 0.159(5) Uani 1 1 d DU
C110 C 0.6904(5) 0.2528(5) -0.1030(4) 0.143(5) Uani 1 1 d U
H110 H 0.7189 0.2529 -0.1180 0.171 Uiso 1 1 calc R
C111 C 0.6836(4) 0.2898(4) -0.0782(3) 0.116(4) Uani 1 1 d U
H111 H 0.7083 0.3147 -0.0757 0.140 Uiso 1 1 calc R
C112 C 0.6596(7) 0.1715(6) -0.1349(4) 0.253(9) Uani 1 1 d DU
H11A H 0.6893 0.1769 -0.1495 0.380 Uiso 1 1 calc R
H11B H 0.6301 0.1715 -0.1503 0.380 Uiso 1 1 calc R
H11C H 0.6621 0.1395 -0.1226 0.380 Uiso 1 1 calc R

loop_
_atom_site_aniso_label
_atom_site_aniso_U_11
_atom_site_aniso_U_22
_atom_site_aniso_U_33
_atom_site_aniso_U_23
_atom_site_aniso_U_13
_atom_site_aniso_U_12
Eu1 0.04252(16) 0.03989(16) 0.03287(15) 0.00183(13) -0.00226(13) 0.00102(12)
Eu2 0.04044(15) 0.04348(16) 0.03242(15) 0.00328(14) -0.00458(13) 0.00192(13)
Eu3 0.04451(17) 0.04740(17) 0.04725(19) 0.01090(15) 0.00179(15) -0.00231(14)
Eu4 0.05034(17) 0.03930(16) 0.04996(19) 0.00432(15) -0.00631(16) -0.00178(14)
Eu5 0.03827(13) 0.03827(13) 0.0341(2) 0.00353(13) -0.00353(13) -0.00021(17)
F1 0.137(4) 0.123(4) 0.107(4) 0.021(4) 0.059(4) 0.009(4)
F2 0.069(3) 0.167(5) 0.180(6) -0.066(5) 0.023(4) -0.043(3)
F3 0.081(3) 0.108(4) 0.119(4) 0.030(3) 0.020(3) -0.024(3)
F4 0.204(6) 0.059(3) 0.115(4) 0.030(3) 0.006(4) 0.022(3)
F5 0.229(7) 0.086(3) 0.072(3) -0.010(3) 0.012(4) -0.035(4)
F6 0.095(4) 0.307(9) 0.166(6) -0.043(6) -0.023(4) -0.097(5)
F7 0.099(4) 0.150(6) 0.380(12) 0.119(7) 0.048(6) -0.023(4)
F8 0.099(4) 0.115(4) 0.142(5) -0.005(4) -0.059(4) 0.015(3)
O1 0.057(3) 0.058(3) 0.068(3) -0.005(2) 0.018(2) -0.003(2)
O2 0.067(3) 0.059(3) 0.074(3) 0.015(3) 0.012(3) 0.012(2)
O3 0.056(2) 0.042(2) 0.050(3) -0.004(2) -0.013(2) 0.0031(19)
O4 0.064(3) 0.108(4) 0.060(3) -0.032(3) -0.004(3) -0.004(3)
O5 0.045(2) 0.056(3) 0.040(2) -0.003(2) -0.003(2) -0.0031(19)
O6 0.048(3) 0.109(4) 0.078(4) 0.042(3) 0.004(3) 0.014(3)
O7 0.057(3) 0.066(3) 0.054(3) 0.016(2) -0.009(2) -0.007(2)
O8 0.100(4) 0.066(3) 0.045(3) 0.004(2) -0.004(3) 0.011(3)
O9 0.070(3) 0.057(3) 0.047(3) 0.013(2) 0.002(2) -0.006(2)
O10 0.096(4) 0.069(3) 0.053(3) 0.010(3) -0.006(3) -0.007(3)
O11 0.053(3) 0.070(3) 0.074(3) 0.019(3) -0.003(2) -0.003(2)
O12 0.057(3) 0.130(5) 0.081(4) -0.013(4) 0.011(3) 0.002(3)
O13 0.066(3) 0.051(3) 0.067(3) 0.012(2) 0.002(3) -0.011(2)
O14 0.102(4) 0.076(3) 0.095(4) 0.044(3) 0.012(3) 0.023(3)
O15 0.050(2) 0.050(3) 0.078(3) -0.003(2) -0.010(2) 0.007(2)
O16 0.067(3) 0.075(3) 0.080(4) -0.016(3) -0.015(3) 0.014(3)
O17 0.047(2) 0.042(2) 0.043(2) -0.0009(19) -0.005(2) 0.0035(18)
O18 0.044(2) 0.044(2) 0.034(2) 0.0022(18) -0.0032(18) -0.0015(17)
O19 0.048(2) 0.048(2) 0.039(3) -0.0017(19) 0.0017(19) 0.006(3)
O20 0.056(2) 0.041(2) 0.052(3) 0.003(2) -0.006(2) -0.001(2)
O21 0.056(2) 0.056(2) 0.051(4) 0.009(2) -0.009(2) -0.001(3)
O22 0.041(2) 0.058(3) 0.053(3) 0.011(2) 0.001(2) 0.000(2)
C1 0.064(4) 0.052(4) 0.051(4) 0.004(3) 0.004(4) 0.003(3)
C2 0.067(5) 0.068(5) 0.072(5) 0.008(4) 0.009(4) -0.003(4)
C3 0.100(6) 0.084(6) 0.070(6) 0.016(5) 0.034(5) 0.011(5)
C4 0.100(7) 0.099(7) 0.089(6) -0.011(6) 0.045(6) 0.016(5)
C5 0.086(6) 0.079(5) 0.070(5) 0.016(4) 0.027(5) 0.016(5)
C6 0.052(4) 0.073(5) 0.059(5) 0.000(4) 0.015(4) 0.009(4)
C7 0.049(4) 0.060(4) 0.054(4) -0.005(3) 0.005(4) 0.007(3)
C8 0.066(4) 0.050(4) 0.073(5) 0.000(4) 0.002(4) 0.019(4)
C9 0.094(6) 0.082(6) 0.097(7) 0.007(5) 0.014(6) 0.027(5)
C10 0.081(6) 0.099(7) 0.174(11) 0.019(8) 0.002(7) 0.042(6)
C11 0.152(9) 0.088(6) 0.102(7) 0.018(6) 0.027(7) 0.048(6)
C12 0.114(7) 0.055(5) 0.112(8) 0.004(5) 0.008(6) 0.023(5)
C13 0.079(5) 0.052(4) 0.087(6) -0.001(4) -0.005(5) 0.012(4)
C14 0.208(12) 0.073(6) 0.224(13) 0.043(8) 0.062(11) 0.071(7)
C15 0.058(4) 0.061(4) 0.045(4) 0.001(3) -0.007(3) -0.010(3)
C16 0.069(5) 0.074(5) 0.065(5) -0.007(4) 0.005(4) -0.013(4)
C17 0.076(6) 0.113(7) 0.107(8) -0.028(6) 0.015(6) -0.036(5)
C18 0.096(7) 0.099(7) 0.105(8) -0.040(6) -0.006(6) -0.039(5)
C19 0.075(5) 0.087(6) 0.083(6) -0.029(5) 0.006(5) -0.021(4)
C20 0.063(4) 0.060(4) 0.052(4) -0.011(4) -0.004(4) -0.003(4)
C21 0.070(5) 0.064(4) 0.052(4) -0.005(4) -0.003(4) -0.002(4)
C22 0.067(5) 0.070(5) 0.051(4) -0.016(4) 0.006(4) 0.001(4)
C23 0.074(5) 0.102(6) 0.066(5) -0.018(5) 0.000(4) 0.017(5)
C24 0.101(7) 0.105(7) 0.102(7) -0.025(6) 0.024(6) -0.010(5)
C25 0.099(7) 0.113(7) 0.066(6) -0.034(5) 0.023(6) -0.028(6)
C26 0.139(9) 0.121(8) 0.043(5) -0.014(5) 0.001(6) -0.028(7)
C27 0.100(6) 0.102(6) 0.061(6) -0.014(5) -0.013(5) -0.016(5)
C28 0.184(11) 0.173(10) 0.082(7) -0.049(7) 0.043(8) -0.078(9)
C29 0.045(4) 0.056(4) 0.047(4) -0.004(3) -0.004(3) -0.004(3)
C30 0.059(4) 0.065(4) 0.065(5) 0.006(4) 0.003(4) -0.011(4)
C31 0.067(5) 0.066(5) 0.072(5) 0.000(4) 0.003(4) -0.019(4)
C32 0.047(4) 0.085(6) 0.110(7) 0.002(5) 0.002(5) -0.011(4)
C33 0.048(4) 0.108(6) 0.066(5) -0.005(5) -0.014(4) 0.002(4)
C34 0.045(3) 0.062(4) 0.054(4) -0.001(4) -0.012(3) -0.006(3)
C35 0.055(4) 0.078(5) 0.049(4) 0.009(4) -0.010(3) 0.011(4)
C36 0.048(4) 0.094(5) 0.072(5) 0.019(5) -0.011(4) 0.009(4)
C37 0.069(5) 0.110(7) 0.077(6) 0.019(5) -0.010(5) 0.017(5)
C38 0.090(6) 0.137(8) 0.087(7) 0.053(6) -0.010(5) 0.014(6)
C39 0.083(5) 0.078(5) 0.096(7) 0.023(5) -0.022(5) 0.018(5)
C40 0.083(6) 0.105(6) 0.078(6) -0.002(6) -0.010(5) 0.043(5)
C41 0.054(4) 0.105(6) 0.086(6) 0.012(5) -0.001(4) 0.022(4)
C42 0.137(9) 0.123(8) 0.152(11) 0.035(8) -0.025(8) 0.036(7)
C43 0.058(4) 0.055(4) 0.048(4) 0.011(3) 0.002(3) 0.004(3)
C44 0.085(5) 0.071(5) 0.050(4) 0.011(4) -0.002(4) 0.013(4)
C45 0.103(6) 0.067(5) 0.080(6) 0.010(5) -0.003(5) 0.013(5)
C46 0.144(8) 0.079(6) 0.070(6) 0.028(5) -0.015(6) 0.027(6)
C47 0.105(6) 0.097(6) 0.052(5) 0.016(5) -0.001(5) 0.016(5)
C48 0.072(4) 0.062(4) 0.038(4) 0.021(3) -0.001(3) 0.009(4)
C49 0.062(4) 0.081(5) 0.039(4) -0.002(4) -0.005(3) 0.006(4)
C50 0.099(6) 0.084(5) 0.041(4) 0.009(4) -0.014(4) 0.000(5)
C51 0.157(9) 0.098(6) 0.046(5) 0.010(5) 0.003(6) -0.004(6)
C52 0.180(10) 0.119(8) 0.064(6) 0.003(6) -0.004(7) -0.013(7)
C53 0.207(11) 0.119(8) 0.082(7) -0.022(7) -0.033(8) -0.017(8)
C54 0.150(8) 0.105(7) 0.091(7) 0.007(6) -0.034(7) -0.047(6)
C55 0.115(7) 0.084(6) 0.068(6) 0.004(5) -0.016(5) -0.001(5)
C56 0.305(15) 0.221(13) 0.098(9) -0.013(9) -0.076(10) -0.047(12)
C57 0.061(4) 0.064(4) 0.045(4) 0.014(4) 0.004(3) 0.002(3)
C58 0.095(6) 0.063(4) 0.048(4) 0.013(4) -0.001(4) -0.008(4)
C59 0.142(8) 0.075(6) 0.063(5) -0.002(5) 0.008(6) -0.009(5)
C60 0.166(9) 0.078(6) 0.048(5) 0.007(5) 0.013(5) -0.011(6)
C61 0.122(7) 0.079(5) 0.040(4) 0.009(4) 0.009(4) -0.002(5)
C62 0.078(5) 0.077(5) 0.039(4) 0.005(4) 0.010(4) -0.012(4)
C63 0.066(4) 0.077(5) 0.049(4) 0.006(4) 0.006(4) 0.006(4)
C64 0.097(6) 0.072(5) 0.047(4) 0.024(4) 0.018(4) 0.016(5)
C65 0.110(7) 0.099(6) 0.068(6) 0.027(5) -0.004(5) 0.014(5)
C66 0.153(9) 0.105(7) 0.078(6) 0.009(6) -0.007(6) 0.038(7)
C67 0.180(10) 0.088(6) 0.063(6) 0.025(5) 0.009(6) 0.029(7)
C68 0.145(8) 0.072(5) 0.082(6) 0.012(5) 0.032(6) -0.001(6)
C69 0.128(8) 0.070(5) 0.072(6) 0.015(5) 0.015(6) -0.009(5)
C70 0.303(16) 0.092(7) 0.096(8) 0.029(6) -0.018(10) 0.013(9)
C71 0.047(4) 0.074(5) 0.073(5) 0.020(4) 0.010(4) -0.007(4)
C72 0.070(5) 0.099(6) 0.111(7) 0.019(6) -0.004(5) -0.036(5)
C73 0.075(6) 0.173(11) 0.136(10) -0.007(9) -0.004(7) -0.051(7)
C74 0.074(6) 0.171(11) 0.130(10) 0.014(9) 0.020(7) -0.030(7)
C75 0.074(6) 0.136(8) 0.093(7) 0.026(7) 0.009(5) -0.028(6)
C76 0.055(4) 0.077(5) 0.085(6) 0.005(5) 0.014(4) -0.005(4)
C77 0.061(5) 0.094(6) 0.065(5) 0.027(5) 0.012(4) 0.003(4)
C78 0.063(5) 0.097(6) 0.069(5) 0.010(5) 0.011(4) 0.004(4)
C79 0.080(6) 0.126(8) 0.083(6) 0.017(6) 0.019(5) 0.015(5)
C80 0.110(8) 0.134(9) 0.118(9) 0.001(8) 0.058(7) 0.016(7)
C81 0.112(7) 0.136(9) 0.100(8) -0.010(7) 0.041(7) -0.025(6)
C82 0.113(7) 0.180(11) 0.069(6) -0.005(7) 0.026(6) -0.003(7)
C83 0.086(6) 0.125(8) 0.093(7) 0.012(6) 0.027(6) 0.011(6)
C84 0.198(12) 0.193(13) 0.109(9) -0.051(9) 0.075(9) -0.020(10)
C85 0.062(5) 0.061(4) 0.084(6) 0.009(4) 0.005(4) -0.024(4)
C86 0.071(5) 0.079(6) 0.167(10) 0.042(6) 0.004(6) -0.018(5)
C87 0.061(6) 0.115(8) 0.245(15) 0.071(9) 0.013(7) -0.028(6)
C88 0.106(8) 0.090(7) 0.226(15) 0.064(8) -0.010(9) -0.026(7)
C89 0.079(6) 0.061(5) 0.181(11) 0.035(6) -0.001(7) -0.008(5)
C90 0.073(5) 0.062(4) 0.080(6) 0.017(4) -0.008(5) -0.003(4)
C91 0.120(7) 0.059(5) 0.070(6) 0.012(4) -0.001(5) -0.002(5)
C92 0.114(7) 0.070(5) 0.073(6) 0.017(5) 0.007(5) 0.032(5)
C93 0.170(11) 0.100(7) 0.084(7) 0.016(6) 0.014(7) 0.039(7)
C94 0.157(11) 0.125(9) 0.113(9) 0.053(8) 0.004(8) 0.025(8)
C95 0.148(10) 0.144(10) 0.110(9) 0.056(8) 0.029(8) 0.052(8)
C96 0.205(11) 0.138(9) 0.135(10) 0.042(8) 0.039(9) 0.054(9)
C97 0.200(12) 0.112(8) 0.114(9) 0.056(7) 0.062(9) 0.080(8)
C98 0.192(12) 0.137(9) 0.197(13) 0.081(9) 0.024(11) 0.090(9)
C99 0.071(5) 0.054(4) 0.062(5) 0.002(4) -0.001(4) 0.005(4)
C100 0.048(4) 0.075(5) 0.082(6) -0.001(4) -0.016(4) 0.008(4)
C101 0.070(5) 0.100(6) 0.105(7) 0.007(5) -0.026(5) 0.016(5)
C102 0.081(5) 0.077(5) 0.107(7) 0.005(5) -0.019(5) 0.027(5)
C103 0.078(5) 0.065(5) 0.103(7) -0.011(5) -0.023(5) 0.024(4)
C104 0.071(5) 0.062(4) 0.069(5) 0.003(4) -0.011(4) 0.007(4)
C105 0.105(6) 0.063(5) 0.064(5) 0.016(4) -0.015(5) 0.018(5)
C106 0.095(6) 0.070(5) 0.082(6) -0.027(5) -0.020(5) 0.026(5)
C107 0.131(8) 0.068(5) 0.114(8) -0.029(5) -0.038(6) 0.028(5)
C108 0.161(10) 0.134(9) 0.158(10) -0.061(8) -0.044(9) 0.020(8)
C109 0.175(11) 0.156(10) 0.147(10) -0.059(9) -0.008(9) 0.081(9)
C110 0.135(9) 0.152(10) 0.141(10) -0.001(9) 0.002(9) 0.038(8)
C111 0.138(8) 0.116(7) 0.096(7) -0.025(6) -0.001(7) 0.052(7)
C112 0.300(16) 0.222(13) 0.239(14) -0.122(12) 0.000(13) 0.030(12)

loop_
_atom_type_symbol
_atom_type_description
_atom_type_scat_dispersion_real
_atom_type_scat_dispersion_imag
_atom_type_scat_source
C C 0.0033 0.0016 'International Tables Vol C Tables 4.2.6.8 and 6.1.1.4'
H H 0.0000 0.0000 'International Tables Vol C Tables 4.2.6.8 and 6.1.1.4'
Eu Eu -0.1578 3.6682 'International Tables Vol C Tables 4.2.6.8 and 6.1.1.4'
F F 0.0171 0.0103 'International Tables Vol C Tables 4.2.6.8 and 6.1.1.4'
O O 0.0106 0.0060 'International Tables Vol C Tables 4.2.6.8 and 6.1.1.4'

loop_
_geom_angle_atom_site_label_1
_geom_angle_atom_site_label_2
_geom_angle_atom_site_label_3
_geom_angle
_geom_angle_site_symmetry_1
_geom_angle_site_symmetry_3
Eu2 Eu1 Eu2 90.124(9) . 7
Eu2 Eu1 Eu5 60.728(7) 7 .
Eu2 Eu1 Eu5 60.809(7) . .
O1 Eu1 Eu2 115.28(11) . .
O1 Eu1 Eu2 116.52(12) . 7
O1 Eu1 Eu5 81.94(11) . .
O1 Eu1 O2 71.43(15) . .
O1 Eu1 O3 133.62(15) . .
O1 Eu1 O4 79.05(17) . .
O1 Eu1 O5 135.91(15) . 7
O1 Eu1 O17 78.15(14) . .
O1 Eu1 O18 79.07(15) . .
O1 Eu1 O19 133.33(16) . .
O2 Eu1 Eu2 168.02(12) . .
O2 Eu1 Eu2 95.55(12) . 7
O2 Eu1 Eu5 131.11(12) . .
O2 Eu1 O3 127.50(15) . .
O2 Eu1 O4 74.27(18) . .
O2 Eu1 O5 74.15(15) . 7
O2 Eu1 O19 137.79(13) . .
O3 Eu1 Eu2 104.15(10) . 7
O3 Eu1 Eu2 40.58(9) . .
O3 Eu1 Eu5 100.64(9) . .
O3 Eu1 O5 89.48(14) . 7
O3 Eu1 O19 65.40(12) . .
O4 Eu1 Eu2 96.76(13) . .
O4 Eu1 Eu2 158.22(14) . 7
O4 Eu1 Eu5 140.02(14) . .
O4 Eu1 O3 69.63(15) . .
O4 Eu1 O5 116.78(16) . 7
O4 Eu1 O19 134.99(14) . .
O5 Eu1 Eu2 41.45(9) 7 7
O5 Eu1 Eu2 103.86(10) 7 .
O5 Eu1 Eu5 101.31(9) 7 .
O5 Eu1 O19 65.43(12) 7 .
O17 Eu1 Eu2 38.81(9) . .
O17 Eu1 Eu2 97.20(10) . 7
O17 Eu1 Eu5 40.23(9) . .
O17 Eu1 O2 149.56(15) . .
O17 Eu1 O3 75.47(12) . .
O17 Eu1 O4 101.11(17) . .
O17 Eu1 O5 131.21(14) . 7
O17 Eu1 O19 66.10(13) . .
O18 Eu1 Eu2 97.73(9) . .
O18 Eu1 Eu2 38.77(9) . 7
O18 Eu1 Eu5 40.68(9) . .
O18 Eu1 O2 93.28(15) . .
O18 Eu1 O3 131.36(13) . .
O18 Eu1 O4 157.37(15) . .
O18 Eu1 O5 76.24(13) . 7
O18 Eu1 O17 79.93(13) . .
O18 Eu1 O19 66.37(13) . .
O19 Eu1 Eu2 45.36(5) . .
O19 Eu1 Eu2 45.220(13) . 7
O19 Eu1 Eu5 51.40(12) . .
Eu1 Eu2 Eu1 89.875(9) . 7
Eu1 Eu2 Eu5 60.515(7) 7 .
Eu1 Eu2 Eu5 60.596(7) . .
O3 Eu2 Eu1 41.08(9) . .
O3 Eu2 Eu1 104.21(10) . 7
O3 Eu2 Eu5 100.92(9) . .
O3 Eu2 O5 89.43(14) . .
O3 Eu2 O19 65.65(12) . .
O5 Eu2 Eu1 103.73(10) . .
O5 Eu2 Eu1 41.30(9) . 7
O5 Eu2 Eu5 100.96(9) . .
O5 Eu2 O19 65.26(12) . .
O6 Eu2 Eu1 159.80(14) . .
O6 Eu2 Eu1 95.85(13) . 7
O6 Eu2 Eu5 138.39(14) . .
O6 Eu2 O3 118.79(17) . .
O6 Eu2 O5 69.45(15) . .
O6 Eu2 O19 134.50(14) . .
O7 Eu2 Eu1 114.98(11) . .
O7 Eu2 Eu1 115.01(12) . 7
O7 Eu2 Eu5 80.63(11) . .
O7 Eu2 O3 134.64(16) . .
O7 Eu2 O5 135.28(15) . .
O7 Eu2 O6 80.01(16) . .
O7 Eu2 O8 71.41(16) . .
O7 Eu2 O17 77.47(14) . .
O7 Eu2 O18 77.75(14) . 7
O7 Eu2 O19 131.90(16) . .
O8 Eu2 Eu1 167.08(13) . 7
O8 Eu2 Eu1 97.47(12) . .
O8 Eu2 Eu5 132.41(13) . .
O8 Eu2 O3 75.26(15) . .
O8 Eu2 O5 126.07(16) . .
O8 Eu2 O6 73.74(18) . .
O8 Eu2 O19 139.55(12) . .
O17 Eu2 Eu1 96.91(10) . 7
O17 Eu2 Eu1 38.90(9) . .
O17 Eu2 Eu5 40.06(9) . .
O17 Eu2 O3 76.01(13) . .
O17 Eu2 O5 130.95(13) . .
O17 Eu2 O6 157.18(15) . .
O17 Eu2 O8 95.47(16) . .
O17 Eu2 O18 79.68(13) . 7
O17 Eu2 O19 66.07(13) . .
O18 Eu2 Eu1 38.48(9) 7 7
O18 Eu2 Eu1 97.39(9) 7 .
O18 Eu2 Eu5 40.60(9) 7 .
O18 Eu2 O3 131.37(13) 7 .
O18 Eu2 O5 75.83(13) 7 .
O18 Eu2 O6 99.13(17) 7 .
O18 Eu2 O8 149.09(15) 7 .
O18 Eu2 O19 66.09(13) 7 .
O19 Eu2 Eu1 45.106(13) . 7
O19 Eu2 Eu1 45.25(7) . .
O19 Eu2 Eu5 51.26(12) . .
Eu4 Eu3 Eu4 90.231(11) 7 .
Eu4 Eu3 Eu5 60.760(8) . .
Eu4 Eu3 Eu5 60.994(7) 7 .
O9 Eu3 Eu4 115.73(11) . 7
O9 Eu3 Eu4 116.15(11) . .
O9 Eu3 Eu5 81.92(10) . .
O9 Eu3 O10 72.03(16) . .
O9 Eu3 O11 134.06(16) . .
O9 Eu3 O12 79.48(17) . .
O9 Eu3 O13 134.59(15) . .
O9 Eu3 O20 79.10(15) . .
O9 Eu3 O21 133.71(16) . .
O9 Eu3 O22 78.59(15) . .
O10 Eu3 Eu4 168.19(12) . 7
O10 Eu3 Eu4 94.05(12) . .
O10 Eu3 Eu5 130.49(12) . .
O10 Eu3 O11 127.06(16) . .
O10 Eu3 O12 74.06(19) . .
O10 Eu3 O13 72.40(16) . .
O10 Eu3 O21 136.06(13) . .
O11 Eu3 Eu4 41.13(11) . 7
O11 Eu3 Eu4 104.53(12) . .
O11 Eu3 Eu5 101.39(11) . .
O11 Eu3 O13 90.30(15) . .
O11 Eu3 O21 65.85(14) . .
O12 Eu3 Eu4 98.01(14) . 7
O12 Eu3 Eu4 156.98(14) . .
O12 Eu3 Eu5 141.51(15) . .
O12 Eu3 O11 69.82(17) . .
O12 Eu3 O13 116.15(18) . .
O12 Eu3 O21 135.67(15) . .
O13 Eu3 Eu4 104.39(11) . 7
O13 Eu3 Eu4 40.83(10) . .
O13 Eu3 Eu5 100.88(10) . .
O13 Eu3 O21 65.29(13) . .
O20 Eu3 Eu4 97.32(10) . 7
O20 Eu3 Eu4 38.58(10) . .
O20 Eu3 Eu5 40.20(10) . .
O20 Eu3 O10 92.87(16) . .
O20 Eu3 O11 131.45(15) . .
O20 Eu3 O12 157.52(17) . .
O20 Eu3 O13 75.43(14) . .
O20 Eu3 O21 66.03(13) . .
O20 Eu3 O22 79.89(13) . .
O21 Eu3 Eu4 45.16(9) . .
O21 Eu3 Eu4 45.574(14) . 7
O21 Eu3 Eu5 51.80(12) . .
O22 Eu3 Eu4 97.48(10) . .
O22 Eu3 Eu4 38.70(10) . 7
O22 Eu3 Eu5 40.58(10) . .
O22 Eu3 O10 150.58(16) . .
O22 Eu3 O11 75.74(14) . .
O22 Eu3 O12 102.39(18) . .
O22 Eu3 O13 131.37(15) . .
O22 Eu3 O21 66.50(13) . .
Eu3 Eu4 Eu3 89.769(11) 7 .
Eu3 Eu4 Eu5 60.439(7) . .
Eu3 Eu4 Eu5 60.670(7) 7 .
O11 Eu4 Eu3 104.40(11) 7 .
O11 Eu4 Eu3 41.47(10) 7 7
O11 Eu4 Eu5 101.41(10) 7 .
O11 Eu4 O13 89.79(16) 7 .
O11 Eu4 O21 65.92(13) 7 .
O13 Eu4 Eu3 104.46(11) . 7
O13 Eu4 Eu3 41.86(10) . .
O13 Eu4 Eu5 101.57(10) . .
O13 Eu4 O21 65.81(13) . .
O14 Eu4 Eu3 101.82(14) . .
O14 Eu4 Eu3 148.14(15) . 7
O14 Eu4 Eu5 150.04(15) . .
O14 Eu4 O11 106.67(18) . 7
O14 Eu4 O13 68.70(17) . .
O14 Eu4 O21 133.78(16) . .
O15 Eu4 Eu3 113.04(11) . .
O15 Eu4 Eu3 119.66(12) . 7
O15 Eu4 Eu5 82.78(11) . .
O15 Eu4 O11 138.47(17) . 7
O15 Eu4 O13 130.29(16) . .
O15 Eu4 O14 83.12(18) . .
O15 Eu4 O16 72.14(16) . .
O15 Eu4 O20 76.94(15) . .
O15 Eu4 O21 134.19(16) . .
O15 Eu4 O22 81.72(15) . 7
O16 Eu4 Eu3 172.13(12) . .
O16 Eu4 Eu3 92.60(13) . 7
O16 Eu4 Eu5 127.08(13) . .
O16 Eu4 O11 72.83(16) . 7
O16 Eu4 O13 130.29(16) . .
O16 Eu4 O14 72.44(19) . .
O16 Eu4 O21 135.85(13) . .
O20 Eu4 Eu3 96.80(10) . 7
O20 Eu4 Eu3 38.36(10) . .
O20 Eu4 Eu5 40.02(10) . .
O20 Eu4 O11 131.23(14) . 7
O20 Eu4 O13 76.19(14) . .
O20 Eu4 O14 110.75(18) . .
O20 Eu4 O16 148.33(15) . .
O20 Eu4 O21 65.72(13) . .
O21 Eu4 Eu3 44.946(14) . .
O21 Eu4 Eu3 45.355(14) . 7
O21 Eu4 Eu5 51.59(12) . .
O22 Eu4 Eu3 39.04(9) 7 7
O22 Eu4 Eu3 97.05(10) 7 .
O22 Eu4 Eu5 40.26(10) 7 .
O22 Eu4 O11 76.38(14) 7 7
O22 Eu4 O13 131.99(14) 7 .
O22 Eu4 O14 159.30(16) 7 .
O22 Eu4 O16 89.50(16) 7 .
O22 Eu4 O20 79.34(14) 7 .
O22 Eu4 O21 66.57(13) 7 .
Eu3 Eu5 Eu3 87.490(13) . 7
O17 Eu5 Eu3 164.10(9) . 7
O17 Eu5 Eu3 76.80(9) 7 7
O17 Eu5 Eu3 164.10(9) 7 .
O17 Eu5 Eu3 76.80(9) . .
O17 Eu5 O17 119.00(18) . 7
O17 Eu5 O18 75.06(12) 7 7
O17 Eu5 O18 75.06(12) . .
O17 Eu5 O18 75.02(12) . 7
O17 Eu5 O18 75.02(12) 7 .
O17 Eu5 O19 59.50(9) . .
O17 Eu5 O19 59.50(9) 7 .
O17 Eu5 O20 139.12(13) . 7
O17 Eu5 O20 76.55(13) 7 7
O17 Eu5 O20 76.55(13) . .
O17 Eu5 O20 139.12(13) 7 .
O17 Eu5 O21 120.50(9) 7 .
O17 Eu5 O21 120.50(9) . .
O17 Eu5 O22 73.21(13) 7 7
O17 Eu5 O22 143.68(12) . 7
O17 Eu5 O22 73.21(13) . .
O17 Eu5 O22 143.68(12) 7 .
O18 Eu5 Eu3 113.37(9) . .
O18 Eu5 Eu3 109.76(8) 7 .
O18 Eu5 Eu3 113.37(9) 7 7
O18 Eu5 Eu3 109.76(8) . 7
O18 Eu5 O18 118.86(17) . 7
O18 Eu5 O19 59.43(8) 7 .
O18 Eu5 O19 59.43(8) . .
O18 Eu5 O21 120.57(8) 7 .
O18 Eu5 O21 120.57(8) . .
O19 Eu5 Eu3 136.255(7) . 7
O19 Eu5 Eu3 136.255(7) . .
O19 Eu5 O21 180.0 . .
O20 Eu5 Eu3 92.59(9) 7 .
O20 Eu5 Eu3 37.79(9) 7 7
O20 Eu5 Eu3 37.79(9) . .
O20 Eu5 Eu3 92.59(9) . 7
O20 Eu5 O18 73.39(12) 7 .
O20 Eu5 O18 144.13(13) 7 7
O20 Eu5 O18 73.39(12) . 7
O20 Eu5 O18 144.13(13) . .
O20 Eu5 O19 121.04(9) . .
O20 Eu5 O19 121.04(9) 7 .
O20 Eu5 O20 117.92(19) 7 .
O20 Eu5 O21 58.96(9) 7 .
O20 Eu5 O21 58.96(9) . .
O20 Eu5 O22 75.08(13) . .
O20 Eu5 O22 74.47(13) 7 .
O20 Eu5 O22 75.08(13) 7 7
O20 Eu5 O22 74.47(13) . 7
O21 Eu5 Eu3 43.745(7) . 7
O21 Eu5 Eu3 43.745(7) . .
O22 Eu5 Eu3 38.10(9) . .
O22 Eu5 Eu3 92.93(10) 7 .
O22 Eu5 Eu3 92.93(10) . 7
O22 Eu5 Eu3 38.10(9) 7 7
O22 Eu5 O18 139.36(13) 7 .
O22 Eu5 O18 76.06(12) . .
O22 Eu5 O18 139.36(13) . 7
O22 Eu5 O18 76.06(12) 7 7
O22 Eu5 O19 120.61(9) . .
O22 Eu5 O19 120.61(9) 7 .
O22 Eu5 O21 59.39(9) . .
O22 Eu5 O21 59.39(9) 7 .
O22 Eu5 O22 118.77(19) . 7
C1 O1 Eu1 132.9(4) . .
C7 O2 Eu1 137.0(4) . .
Eu2 O3 Eu1 98.34(14) . .
C15 O3 Eu1 130.2(4) . .
C15 O3 Eu2 130.0(4) . .
C21 O4 Eu1 139.9(5) . .
Eu1 O5 Eu2 97.24(13) 7 .
C29 O5 Eu1 126.3(4) . 7
C29 O5 Eu2 132.9(4) . .
C35 O6 Eu2 142.8(5) . .
C43 O7 Eu2 133.0(4) . .
C49 O8 Eu2 135.3(4) . .
C57 O9 Eu3 134.2(4) . .
C63 O10 Eu3 139.1(5) . .
Eu4 O11 Eu3 97.40(16) 7 .
C71 O11 Eu3 132.0(4) . .
C71 O11 Eu4 127.3(4) . 7
C77 O12 Eu3 142.6(5) . .
Eu4 O13 Eu3 97.30(15) . .
C85 O13 Eu3 125.6(4) . .
C85 O13 Eu4 135.7(4) . .
C91 O14 Eu4 139.8(6) . .
C99 O15 Eu4 133.3(4) . .
C105 O16 Eu4 135.4(5) . .
Eu1 O17 Eu5 101.70(14) . .
Eu2 O17 Eu1 102.29(14) . .
Eu2 O17 Eu5 102.12(14) . .
Eu1 O18 Eu2 102.75(14) . 7
Eu1 O18 Eu5 101.43(14) . .
Eu2 O18 Eu5 101.30(14) 7 .
Eu1 O19 Eu1 169.5(2) . 7
Eu1 O19 Eu2 89.67(2) 7 .
Eu1 O19 Eu2 89.39(2) . .
Eu1 O19 Eu2 89.39(2) 7 7
Eu1 O19 Eu2 89.67(2) . 7
Eu1 O19 Eu5 84.74(12) . .
Eu1 O19 Eu5 84.74(12) 7 .
Eu2 O19 Eu2 169.7(2) . 7
Eu2 O19 Eu5 84.87(12) . .
Eu2 O19 Eu5 84.87(12) 7 .
Eu3 O20 Eu4 103.05(15) . .
Eu3 O20 Eu5 102.01(14) . .
Eu4 O20 Eu5 102.13(15) . .
Eu3 O21 Eu3 168.9(2) . 7
Eu3 O21 Eu4 89.89(3) 7 7
Eu3 O21 Eu4 89.07(3) . 7
Eu3 O21 Eu4 89.07(3) 7 .
Eu3 O21 Eu4 89.89(8) . .
Eu3 O21 Eu5 84.46(12) . .
Eu3 O21 Eu5 84.46(12) 7 .
Eu4 O21 Eu4 169.2(2) 7 .
Eu4 O21 Eu5 84.62(12) 7 .
Eu4 O21 Eu5 84.62(12) . .
Eu3 O22 Eu5 101.32(14) . .
Eu4 O22 Eu3 102.26(15) 7 .
Eu4 O22 Eu5 102.25(15) 7 .
O1 C1 C2 118.9(6) . .
O1 C1 C6 123.7(6) . .
C6 C1 C2 117.2(6) . .
C3 C2 C1 120.9(7) . .
F1 C3 C4 115.7(8) . .
C2 C3 F1 119.9(8) . .
C2 C3 C4 124.4(8) . .
C3 C4 C5 117.5(8) . .
C4 C5 C6 120.6(7) . .
C1 C6 C5 119.4(7) . .
C1 C6 C7 122.3(6) . .
C5 C6 C7 118.3(6) . .
O2 C7 C6 121.5(6) . .
O2 C7 C8 115.9(6) . .
C6 C7 C8 122.5(6) . .
C9 C8 C7 120.9(7) . .
C13 C8 C7 120.6(6) . .
C13 C8 C9 118.3(7) . .
C8 C9 C10 120.1(9) . .
C9 C10 C11 118.6(9) . .
C10 C11 C14 120.8(10) . .
C12 C11 C10 119.7(8) . .
C12 C11 C14 119.2(10) . .
C13 C12 C11 118.4(9) . .
C12 C13 C8 124.3(8) . .
O3 C15 C16 117.2(6) . .
O3 C15 C20 123.4(6) . .
C20 C15 C16 119.4(6) . .
C17 C16 C15 118.2(7) . .
F2 C17 C16 117.5(9) . .
F2 C17 C18 118.4(8) . .
C18 C17 C16 123.8(8) . .
C17 C18 C19 118.8(8) . .
C18 C19 C20 120.6(8) . .
C15 C20 C19 119.0(7) . .
C15 C20 C21 120.9(6) . .
C19 C20 C21 120.0(7) . .
O4 C21 C20 121.3(6) . .
O4 C21 C22 117.0(6) . .
C20 C21 C22 121.8(6) . .
C23 C22 C21 119.7(7) . .
C27 C22 C21 122.9(7) . .
C27 C22 C23 117.2(7) . .
C24 C23 C22 119.8(9) . .
C25 C24 C23 122.0(9) . .
C24 C25 C28 122.3(10) . .
C26 C25 C24 118.9(9) . .
C26 C25 C28 118.8(10) . .
C25 C26 C27 121.3(9) . .
C22 C27 C26 120.7(9) . .
O5 C29 C30 119.1(6) . .
O5 C29 C34 122.3(6) . .
C30 C29 C34 118.5(6) . .
C31 C30 C29 118.5(7) . .
C30 C31 F3 116.9(7) . .
C32 C31 F3 116.6(7) . .
C32 C31 C30 126.4(8) . .
C31 C32 C33 115.7(7) . .
C32 C33 C34 123.7(7) . .
C29 C34 C35 121.7(5) . .
C33 C34 C29 116.8(6) . .
C33 C34 C35 121.6(6) . .
O6 C35 C34 120.5(6) . .
O6 C35 C36 117.3(6) . .
C36 C35 C34 122.2(6) . .
C37 C36 C35 117.4(7) . .
C37 C36 C41 119.6(7) . .
C41 C36 C35 122.8(7) . .
C36 C37 C38 117.7(8) . .
C39 C38 C37 122.6(9) . .
C38 C39 C42 119.2(9) . .
C40 C39 C38 117.0(8) . .
C40 C39 C42 123.8(9) . .
C39 C40 C41 124.8(8) . .
C40 C41 C36 118.3(8) . .
O7 C43 C44 116.7(6) . .
O7 C43 C48 124.8(6) . .
C48 C43 C44 118.5(6) . .
C45 C44 C43 119.7(8) . .
C44 C45 F4 120.2(8) . .
C44 C45 C46 123.7(8) . .
C46 C45 F4 116.1(8) . .
C45 C46 C47 117.1(8) . .
C46 C47 C48 120.7(8) . .
C43 C48 C47 119.9(7) . .
C43 C48 C49 122.0(6) . .
C47 C48 C49 118.0(7) . .
O8 C49 C48 122.0(6) . .
O8 C49 C50 114.0(6) . .
C48 C49 C50 124.0(6) . .
C51 C50 C49 119.5(8) . .
C55 C50 C49 119.6(7) . .
C55 C50 C51 120.8(8) . .
C50 C51 C52 118.7(9) . .
C51 C52 C53 121.1(10) . .
C52 C53 C54 118.8(9) . .
C52 C53 C56 117.1(12) . .
C54 C53 C56 123.8(11) . .
C55 C54 C53 119.0(9) . .
C54 C55 C50 120.9(9) . .
O9 C57 C58 119.1(6) . .
O9 C57 C62 123.2(6) . .
C58 C57 C62 117.7(6) . .
C59 C58 C57 119.8(7) . .
F5 C59 C60 115.0(7) . .
C58 C59 F5 119.7(8) . .
C58 C59 C60 125.3(8) . .
C61 C60 C59 116.4(8) . .
C60 C61 C62 121.8(7) . .
C57 C62 C63 122.3(6) . .
C61 C62 C57 118.9(7) . .
C61 C62 C63 118.8(7) . .
O10 C63 C62 121.3(7) . .
O10 C63 C64 115.5(7) . .
C62 C63 C64 123.2(7) . .
C65 C64 C63 121.1(8) . .
C69 C64 C63 117.2(8) . .
C69 C64 C65 121.5(7) . .
C66 C65 C64 117.9(9) . .
C65 C66 C67 122.0(10) . .
C66 C67 C70 121.7(11) . .
C68 C67 C66 118.0(8) . .
C68 C67 C70 120.0(11) . .
C69 C68 C67 123.4(10) . .
C68 C69 C64 117.2(9) . .
O11 C71 C72 116.2(7) . .
O11 C71 C76 124.3(7) . .
C72 C71 C76 119.5(7) . .
C73 C72 C71 118.7(10) . .
F6 C73 C72 119.6(11) . .
F6 C73 C74 116.4(9) . .
C72 C73 C74 123.9(11) . .
C73 C74 C75 118.9(9) . .
C76 C75 C74 118.6(9) . .
C71 C76 C77 120.7(6) . .
C75 C76 C71 120.2(8) . .
C75 C76 C77 119.1(8) . .
O12 C77 C76 120.4(7) . .
O12 C77 C78 116.9(8) . .
C76 C77 C78 122.5(7) . .
C79 C78 C77 121.0(8) . .
C83 C78 C77 119.3(8) . .
C83 C78 C79 119.7(8) . .
C78 C79 C80 117.8(9) . .
C81 C80 C79 122.3(10) . .
C80 C81 C84 120.7(11) . .
C82 C81 C80 117.5(9) . .
C82 C81 C84 121.7(11) . .
C83 C82 C81 119.4(10) . .
C78 C83 C82 123.1(9) . .
O13 C85 C86 118.7(7) . .
O13 C85 C90 124.3(7) . .
C86 C85 C90 116.9(7) . .
C87 C86 C85 121.4(9) . .
C86 C87 F7 119.4(10) . .
C86 C87 C88 120.6(10) . .
C88 C87 F7 120.0(9) . .
C89 C88 C87 119.7(10) . .
C88 C89 C90 122.2(9) . .
C85 C90 C89 119.1(8) . .
C85 C90 C91 121.1(7) . .
C89 C90 C91 119.8(8) . .
O14 C91 C90 124.5(8) . .
O14 C91 C92 114.5(8) . .
C90 C91 C92 121.0(8) . .
C93 C92 C91 124.5(8) . .
C97 C92 C91 118.7(8) . .
C97 C92 C93 116.7(8) . .
C94 C93 C92 122.5(10) . .
C93 C94 C95 120.8(10) . .
C94 C95 C98 118.3(11) . .
C96 C95 C94 116.3(10) . .
C96 C95 C98 125.2(13) . .
C95 C96 C97 122.7(12) . .
C92 C97 C96 120.4(10) . .
O15 C99 C100 117.3(6) . .
O15 C99 C104 125.1(7) . .
C100 C99 C104 117.5(7) . .
C101 C100 C99 117.1(7) . .
F8 C101 C100 116.4(8) . .
F8 C101 C102 118.5(7) . .
C102 C101 C100 125.0(8) . .
C103 C102 C101 117.7(7) . .
C102 C103 C104 122.1(8) . .
C99 C104 C105 119.8(6) . .
C103 C104 C99 120.4(7) . .
C103 C104 C105 119.7(7) . .
O16 C105 C104 123.5(7) . .
O16 C105 C106 116.3(7) . .
C104 C105 C106 120.2(7) . .
C107 C106 C105 118.4(9) . .
C107 C106 C111 121.5(9) . .
C111 C106 C105 120.1(9) . .
C106 C107 C108 115.5(11) . .
C109 C108 C107 122.6(13) . .
C108 C109 C110 118.9(12) . .
C108 C109 C112 118.5(16) . .
C110 C109 C112 122.3(16) . .
C111 C110 C109 119.3(13) . .
C110 C111 C106 122.0(12) . .

loop_
_geom_bond_atom_site_label_1
_geom_bond_atom_site_label_2
_geom_bond_distance
_geom_bond_site_symmetry_2
Eu1 Eu2 3.5986(4) .
Eu1 Eu2 3.6077(4) 7
Eu1 Eu5 3.6731(4) .
Eu1 O1 2.272(4) .
Eu1 O2 2.348(4) .
Eu1 O3 2.390(4) .
Eu1 O4 2.349(5) .
Eu1 O5 2.400(4) 7
Eu1 O17 2.313(4) .
Eu1 O18 2.302(4) .
Eu1 O19 2.556(3) .
Eu2 Eu1 3.6077(4) 7
Eu2 Eu5 3.6808(4) .
Eu2 O3 2.366(4) .
Eu2 O5 2.407(4) .
Eu2 O6 2.361(4) .
Eu2 O7 2.274(4) .
Eu2 O8 2.352(5) .
Eu2 O17 2.308(4) .
Eu2 O18 2.316(4) 7
Eu2 O19 2.561(3) .
Eu3 Eu4 3.6111(5) .
Eu3 Eu4 3.5851(4) 7
Eu3 Eu5 3.6721(4) .
Eu3 O9 2.271(4) .
Eu3 O10 2.333(5) .
Eu3 O11 2.394(4) .
Eu3 O12 2.355(5) .
Eu3 O13 2.430(4) .
Eu3 O20 2.301(4) .
Eu3 O21 2.5510(6) .
Eu3 O22 2.311(4) .
Eu4 Eu3 3.5851(4) 7
Eu4 Eu5 3.6837(4) .
Eu4 O11 2.378(4) 7
Eu4 O13 2.380(4) .
Eu4 O14 2.377(5) .
Eu4 O15 2.278(4) .
Eu4 O16 2.371(5) .
Eu4 O20 2.312(4) .
Eu4 O21 2.561(4) .
Eu4 O22 2.294(4) 7
Eu5 Eu3 3.6721(4) 7
Eu5 O17 2.423(4) .
Eu5 O17 2.423(4) 7
Eu5 O18 2.443(4) .
Eu5 O18 2.443(4) 7
Eu5 O19 2.883(5) .
Eu5 O20 2.423(4) 7
Eu5 O20 2.423(4) .
Eu5 O21 2.899(6) .
Eu5 O22 2.436(4) .
Eu5 O22 2.436(4) 7
F1 C3 1.355(9) .
F2 C17 1.330(9) .
F3 C31 1.379(8) .
F4 C45 1.373(9) .
F5 C59 1.371(9) .
F6 C73 1.353(11) .
F7 C87 1.382(11) .
F8 C101 1.390(9) .
O1 C1 1.296(7) .
O2 C7 1.234(7) .
O3 C15 1.333(7) .
O4 C21 1.260(8) .
O5 Eu1 2.400(4) 7
O5 C29 1.341(7) .
O6 C35 1.254(7) .
O7 C43 1.298(7) .
O8 C49 1.293(8) .
O9 C57 1.312(7) .
O10 C63 1.240(8) .
O11 Eu4 2.378(4) 7
O11 C71 1.336(7) .
O12 C77 1.245(8) .
O13 C85 1.328(8) .
O14 C91 1.246(9) .
O15 C99 1.296(8) .
O16 C105 1.258(9) .
O18 Eu2 2.316(4) 7
O19 Eu1 2.556(3) 7
O19 Eu2 2.561(3) 7
O21 Eu3 2.5510(6) 7
O21 Eu4 2.561(4) 7
O22 Eu4 2.294(4) 7
C1 C2 1.424(9) .
C1 C6 1.383(9) .
C2 C3 1.307(10) .
C3 C4 1.365(11) .
C4 C5 1.369(11) .
C5 C6 1.435(10) .
C6 C7 1.463(9) .
C7 C8 1.486(9) .
C8 C9 1.381(10) .
C8 C13 1.358(9) .
C9 C10 1.401(11) .
C10 C11 1.412(13) .
C11 C12 1.385(13) .
C11 C14 1.545(10) .
C12 C13 1.350(10) .
C15 C16 1.423(9) .
C15 C20 1.392(9) .
C16 C17 1.374(11) .
C17 C18 1.344(12) .
C18 C19 1.389(11) .
C19 C20 1.415(9) .
C20 C21 1.462(10) .
C21 C22 1.507(9) .
C22 C23 1.369(10) .
C22 C27 1.364(10) .
C23 C24 1.368(11) .
C24 C25 1.359(13) .
C25 C26 1.289(13) .
C25 C28 1.529(10) .
C26 C27 1.402(11) .
C29 C30 1.400(9) .
C29 C34 1.444(9) .
C30 C31 1.353(9) .
C31 C32 1.328(10) .
C32 C33 1.383(10) .
C33 C34 1.393(9) .
C34 C35 1.468(9) .
C35 C36 1.455(9) .
C36 C37 1.395(11) .
C36 C41 1.402(10) .
C37 C38 1.419(11) .
C38 C39 1.370(12) .
C39 C40 1.339(12) .
C39 C42 1.501(10) .
C40 C41 1.373(10) .
C43 C44 1.400(9) .
C43 C48 1.375(9) .
C44 C45 1.345(10) .
C45 C46 1.365(12) .
C46 C47 1.387(11) .
C47 C48 1.405(9) .
C48 C49 1.440(9) .
C49 C50 1.520(10) .
C50 C51 1.384(11) .
C50 C55 1.375(11) .
C51 C52 1.388(12) .
C52 C53 1.392(14) .
C53 C54 1.421(15) .
C53 C56 1.541(12) .
C54 C55 1.371(12) .
C57 C58 1.415(9) .
C57 C62 1.425(9) .
C58 C59 1.316(10) .
C59 C60 1.399(11) .
C60 C61 1.363(10) .
C61 C62 1.421(10) .
C62 C63 1.461(10) .
C63 C64 1.489(9) .
C64 C65 1.422(11) .
C64 C69 1.409(11) .
C65 C66 1.369(11) .
C66 C67 1.403(14) .
C67 C68 1.383(13) .
C67 C70 1.597(11) .
C68 C69 1.370(11) .
C71 C72 1.410(10) .
C71 C76 1.429(10) .
C72 C73 1.354(12) .
C73 C74 1.362(15) .
C74 C75 1.440(13) .
C75 C76 1.386(10) .
C76 C77 1.454(11) .
C77 C78 1.471(11) .
C78 C79 1.397(11) .
C78 C83 1.366(11) .
C79 C80 1.414(13) .
C80 C81 1.409(14) .
C81 C82 1.404(14) .
C81 C84 1.525(11) .
C82 C83 1.383(12) .
C85 C86 1.364(10) .
C85 C90 1.376(10) .
C86 C87 1.346(12) .
C87 C88 1.360(13) .
C88 C89 1.268(13) .
C89 C90 1.401(11) .
C90 C91 1.428(11) .
C91 C92 1.517(11) .
C92 C93 1.411(12) .
C92 C97 1.332(12) .
C93 C94 1.349(12) .
C94 C95 1.411(14) .
C95 C96 1.336(15) .
C95 C98 1.462(11) .
C96 C97 1.433(14) .
C99 C100 1.425(9) .
C99 C104 1.451(9) .
C100 C101 1.393(10) .
C101 C102 1.391(11) .
C102 C103 1.347(10) .
C103 C104 1.391(9) .
C104 C105 1.459(10) .
C105 C106 1.468(11) .
C106 C107 1.330(12) .
C106 C111 1.354(13) .
C107 C108 1.454(13) .
C108 C109 1.316(18) .
C109 C110 1.371(18) .
C109 C112 1.564(13) .
C110 C111 1.346(15) .

loop_
_platon_squeeze_void_nr
_platon_squeeze_void_average_x
_platon_squeeze_void_average_y
_platon_squeeze_void_average_z
_platon_squeeze_void_volume
_platon_squeeze_void_count_electrons
1 0.454 0.092 -0.023 6944.4 137.3
2 0.209 0.209 0.500 56.3 4.6
3 0.709 0.291 0.250 56.4 4.9
4 0.291 0.709 0.750 56.3 3.8
5 0.791 0.791 0.000 56.4 4.6
